data_7129282
loop_
_publ_author_name
'Dahlen, Milena'
'Seifert, Tim P.'
'Lebedkin, Sergei'
'Gamer, Michael T.'
'Kappes, Manfred M.'
'Roesky, Peter W.'

_publ_section_title
;
 Tetra- and hexanuclear string complexes of the coinage metals
;
_journal_name_full 'Chemical Communications'
_journal_paper_doi 10.1039/D1CC06034A
_journal_year 2021
_chemical_formula_moiety 'C92 H80 Ag2 Au2 N4 P4, 2(C4 H8 O)'
_chemical_formula_sum 'C100 H96 Ag2 Au2 N4 O2 P4'
_chemical_formula_weight 2119.36
_space_group_crystal_system triclinic
_space_group_IT_number 2
_space_group_name_Hall '-P 1'
_space_group_name_H-M_alt 'P -1'
_atom_sites_solution_hydrogens geom
_atom_sites_solution_primary dual
_audit_creation_date 2019-09-05
_audit_creation_method
;
Olex2 1.2
(compiled 2018.05.29 svn.r3508 for OlexSys, GUI svn.r5506)
;
_audit_update_record
;
2021-10-26 deposited with the CCDC.	2021-11-12 downloaded from the CCDC.
;
_cell_angle_alpha 85.096(3)
_cell_angle_beta 71.854(3)
_cell_angle_gamma 80.296(3)
_cell_formula_units_Z 1
_cell_length_a 12.1796(5)
_cell_length_b 12.4715(5)
_cell_length_c 15.0606(6)
_cell_measurement_reflns_used 23396
_cell_measurement_temperature 150
_cell_measurement_theta_max 29.58
_cell_measurement_theta_min 1.66
_cell_volume 2141.46(15)
_computing_cell_refinement
;
X-Area Recipe 1.33.0.0 (STOE, 2015)
PLATON (A.L.Spek, 2009)
;
_computing_data_collection 'STOE X-AREA'
_computing_data_reduction
;
X-Area Integrate 1.73.1.0 (STOE, 2018)
PLATON (A.L.Spek, 2009)
;
_computing_molecular_graphics 'Diamond 4, Olex2 (Dolomanov et al., 2009)'
_computing_publication_material
;
STOE & Cie GmbH, X-Area, software package for collecting single-crystal or
multi-domain crystal data on STOE area-detector diffractometers, for image 
processing, for the correction and scaling of reflection intensities and 
for outlier rejection, version 1.84, Darmstadt 2018
MS Word (Microsoft)
Olex2 (Dolomanov et al., 2009)
;
_computing_structure_refinement 'SHELXL-2018/3 (Sheldrick, 2015)'
_computing_structure_solution 'SHELXS-2018/3 (Sheldrick, 2015)'
_diffrn_ambient_temperature 150
_diffrn_detector 'image plate (34cm diameter)'
_diffrn_detector_area_resol_mean 6.67
_diffrn_detector_type 'STOE Imaging Plate'
_diffrn_measured_fraction_theta_full 0.990
_diffrn_measured_fraction_theta_max 0.979
_diffrn_measurement_details
;
 200 frames, detector distance = 100 mm
;
_diffrn_measurement_device '2-circle diffractometer'
_diffrn_measurement_device_type 'STOE IPDS II'
_diffrn_measurement_method 'rotation method, \w scans'
_diffrn_radiation_collimation '0.5 mm diameter, multiple pinhole'
_diffrn_radiation_monochromator 'plane graphite'
_diffrn_radiation_polarisn_norm 0
_diffrn_radiation_probe x-ray
_diffrn_radiation_type MoK\a
_diffrn_radiation_wavelength 0.71073
_diffrn_reflns_av_R_equivalents 0.0275
_diffrn_reflns_av_unetI/netI 0.0417
_diffrn_reflns_Laue_measured_fraction_full 0.990
_diffrn_reflns_Laue_measured_fraction_max 0.979
_diffrn_reflns_limit_h_max 16
_diffrn_reflns_limit_h_min -16
_diffrn_reflns_limit_k_max 17
_diffrn_reflns_limit_k_min -14
_diffrn_reflns_limit_l_max 20
_diffrn_reflns_limit_l_min -19
_diffrn_reflns_number 21888
_diffrn_reflns_point_group_measured_fraction_full 0.990
_diffrn_reflns_point_group_measured_fraction_max 0.979
_diffrn_reflns_theta_full 25.242
_diffrn_reflns_theta_max 29.491
_diffrn_reflns_theta_min 1.658
_diffrn_source 'sealed tube, 12x0.4mm long-fine focus'
_diffrn_source_current 40mA
_diffrn_source_power 2kW
_diffrn_source_voltage 50kV
_exptl_absorpt_coefficient_mu 3.993
_exptl_absorpt_correction_T_max 0.7041
_exptl_absorpt_correction_T_min 0.5026
_exptl_absorpt_correction_type integration
_exptl_absorpt_process_details
;
STOE X-Red32, absorption correction by Gaussian integration, analogous to
P. Coppens, "The Evaluation of Absorption and Extinction in Single-Crystal
Structure Analysis", published in: F. R. Ahmed (Editor), "Crystallographic
Computing", Munksgaard, Copenhagen (1970), 255 - 270.
;
_exptl_crystal_colour colourless
_exptl_crystal_colour_primary colourless
_exptl_crystal_density_diffrn 1.643
_exptl_crystal_description irregular
_exptl_crystal_F_000 1052
_exptl_crystal_size_max 0.227
_exptl_crystal_size_mid 0.194
_exptl_crystal_size_min 0.102
_refine_diff_density_max 3.566
_refine_diff_density_min -0.932
_refine_diff_density_rms 0.117
_refine_ls_extinction_method none
_refine_ls_goodness_of_fit_ref 1.030
_refine_ls_hydrogen_treatment constr
_refine_ls_matrix_type full
_refine_ls_number_parameters 517
_refine_ls_number_reflns 11667
_refine_ls_number_restraints 0
_refine_ls_restrained_S_all 1.030
_refine_ls_R_factor_all 0.0476
_refine_ls_R_factor_gt 0.0323
_refine_ls_shift/su_max 0.001
_refine_ls_shift/su_mean 0.000
_refine_ls_structure_factor_coef Fsqd
_refine_ls_weighting_details 'w=1/[\s^2^(Fo^2^)+(0.0462P)^2^] where P=(Fo^2^+2Fc^2^)/3'
_refine_ls_weighting_scheme calc
_refine_ls_wR_factor_gt 0.0747
_refine_ls_wR_factor_ref 0.0792
_reflns_Friedel_coverage 0.000
_reflns_number_gt 9386
_reflns_number_total 11667
_reflns_threshold_expression 'I > 2\s(I)'
_cod_data_source_file d1cc06034a2.cif
_cod_data_source_block md147
_cod_original_cell_volume 2141.46(16)
_cod_database_code 7129282
_shelx_shelxl_version_number 2018/3
_shelx_space_group_comment
;
The symmetry employed for this shelxl refinement is uniquely defined
by the following loop, which should always be used as a source of
symmetry information in preference to the above space-group names.
They are only intended as comments.
;
_shelx_estimated_absorpt_t_max 0.686
_shelx_estimated_absorpt_t_min 0.464
_olex2_refinement_description
;
1. Fixed Uiso
 At 1.2 times of:
  All C(H) groups, All C(H,H) groups
 At 1.5 times of:
  All C(H,H,H) groups
2.a Secondary CH2 refined with riding coordinates:
 C47(H47A,H47B), C48(H48A,H48B), C49(H49A,H49B), C50(H50A,H50B)
2.b Aromatic/amide H refined with riding coordinates:
 C1(H1), C3(H3), C4(H4), C5(H5), C6(H6), C9(H9), C10(H10), C11(H11), C12(H12),
 C13(H13), C15(H15), C16(H16), C17(H17), C18(H18), C19(H19), C21(H21), C22(H22),
  C23(H23), C24(H24), C27(H27), C28(H28), C29(H29), C30(H30), C31(H31),
 C33(H33), C34(H34), C35(H35), C36(H36), C37(H37), C40(H40), C42(H42)
2.c Idealised Me refined as rotating group:
 C44(H44A,H44B,H44C), C45(H45A,H45B,H45C), C46(H46A,H46B,H46C)
;
_olex2_submission_special_instructions 'No special instructions were received'

loop_
_space_group_symop_operation_xyz
'x, y, z'
'-x, -y, -z'

loop_
_atom_site_label
_atom_site_type_symbol
_atom_site_fract_x
_atom_site_fract_y
_atom_site_fract_z
_atom_site_U_iso_or_equiv
_atom_site_adp_type
_atom_site_occupancy
_atom_site_site_symmetry_order
_atom_site_calc_flag
_atom_site_refinement_flags_posn
_atom_site_refinement_flags_adp
_atom_site_refinement_flags_occupancy
_atom_site_disorder_assembly
_atom_site_disorder_group
Au Au 0.36428(2) 0.48095(2) 0.32403(2) 0.02386(4) Uani 1 1 d . . . . .
Ag Ag 0.55955(2) 0.49243(2) 0.40052(2) 0.02485(6) Uani 1 1 d . . . . .
P1 P 0.42337(8) 0.29546(7) 0.31014(6) 0.02459(18) Uani 1 1 d . . . . .
P2 P 0.27650(8) 0.47666(8) 0.75325(6) 0.02477(18) Uani 1 1 d . . . . .
N1 N 0.5511(3) 0.3228(2) 0.4442(2) 0.0244(6) Uani 1 1 d . . . . .
N2 N 0.4478(3) 0.3310(2) 0.6019(2) 0.0255(6) Uani 1 1 d . . . . .
C1 C 0.5092(3) 0.2766(3) 0.5271(2) 0.0245(7) Uani 1 1 d . . . . .
H1 H 0.524338 0.199555 0.533192 0.029 Uiso 1 1 calc R . . . .
C2 C 0.6199(3) 0.2548(3) 0.3701(2) 0.0240(7) Uani 1 1 d . . . . .
C3 C 0.7334(3) 0.2074(3) 0.3654(3) 0.0298(8) Uani 1 1 d . . . . .
H3 H 0.762813 0.213912 0.415896 0.036 Uiso 1 1 calc R . . . .
C4 C 0.8036(4) 0.1509(3) 0.2878(3) 0.0356(9) Uani 1 1 d . . . . .
H4 H 0.880751 0.118382 0.285635 0.043 Uiso 1 1 calc R . . . .
C5 C 0.7632(4) 0.1412(3) 0.2141(3) 0.0361(9) Uani 1 1 d . . . . .
H5 H 0.812805 0.104120 0.160212 0.043 Uiso 1 1 calc R . . . .
C6 C 0.6490(3) 0.1859(3) 0.2186(3) 0.0313(8) Uani 1 1 d . . . . .
H6 H 0.620635 0.178391 0.167779 0.038 Uiso 1 1 calc R . . . .
C7 C 0.5758(3) 0.2415(3) 0.2969(2) 0.0245(7) Uani 1 1 d . . . . .
C8 C 0.3970(3) 0.2429(3) 0.2103(3) 0.0299(8) Uani 1 1 d . . . . .
C9 C 0.3823(3) 0.3143(3) 0.1376(3) 0.0312(8) Uani 1 1 d . . . . .
H9 H 0.381264 0.389967 0.142259 0.037 Uiso 1 1 calc R . . . .
C10 C 0.3692(4) 0.2760(4) 0.0581(3) 0.0390(9) Uani 1 1 d . . . . .
H10 H 0.358498 0.325432 0.008861 0.047 Uiso 1 1 calc R . . . .
C11 C 0.3717(5) 0.1661(4) 0.0509(3) 0.0510(12) Uani 1 1 d . . . . .
H11 H 0.364923 0.139703 -0.004194 0.061 Uiso 1 1 calc R . . . .
C12 C 0.3840(6) 0.0950(4) 0.1225(4) 0.0574(14) Uani 1 1 d . . . . .
H12 H 0.383973 0.019595 0.117489 0.069 Uiso 1 1 calc R . . . .
C13 C 0.3964(5) 0.1322(3) 0.2026(3) 0.0444(11) Uani 1 1 d . . . . .
H13 H 0.404410 0.082327 0.252237 0.053 Uiso 1 1 calc R . . . .
C14 C 0.3424(3) 0.2181(3) 0.4107(2) 0.0279(7) Uani 1 1 d . . . . .
C15 C 0.2320(3) 0.2642(3) 0.4630(3) 0.0325(8) Uani 1 1 d . . . . .
H15 H 0.199656 0.334454 0.445377 0.039 Uiso 1 1 calc R . . . .
C16 C 0.1681(4) 0.2093(4) 0.5407(3) 0.0408(10) Uani 1 1 d . . . . .
H16 H 0.092341 0.241704 0.575911 0.049 Uiso 1 1 calc R . . . .
C17 C 0.2149(4) 0.1075(4) 0.5666(3) 0.0416(10) Uani 1 1 d . . . . .
H17 H 0.171810 0.070143 0.620507 0.050 Uiso 1 1 calc R . . . .
C18 C 0.3244(4) 0.0596(3) 0.5143(3) 0.0389(9) Uani 1 1 d . . . . .
H18 H 0.356439 -0.010938 0.531739 0.047 Uiso 1 1 calc R . . . .
C19 C 0.3872(3) 0.1150(3) 0.4365(3) 0.0305(8) Uani 1 1 d . . . . .
H19 H 0.462004 0.081725 0.400245 0.037 Uiso 1 1 calc R . . . .
C20 C 0.3961(3) 0.2724(3) 0.6849(2) 0.0262(7) Uani 1 1 d . . . . .
C21 C 0.4266(4) 0.1604(3) 0.7001(3) 0.0386(9) Uani 1 1 d . . . . .
H21 H 0.490540 0.121495 0.654953 0.046 Uiso 1 1 calc R . . . .
C22 C 0.3666(5) 0.1049(3) 0.7787(3) 0.0443(11) Uani 1 1 d . . . . .
H22 H 0.388284 0.028583 0.785439 0.053 Uiso 1 1 calc R . . . .
C23 C 0.2761(4) 0.1582(4) 0.8472(3) 0.0426(10) Uani 1 1 d . . . . .
H23 H 0.232650 0.119010 0.899577 0.051 Uiso 1 1 calc R . . . .
C24 C 0.2496(4) 0.2696(3) 0.8387(3) 0.0362(9) Uani 1 1 d . . . . .
H24 H 0.190716 0.307796 0.887773 0.043 Uiso 1 1 calc R . . . .
C25 C 0.3081(3) 0.3281(3) 0.7583(3) 0.0279(7) Uani 1 1 d . . . . .
C26 C 0.1267(3) 0.5029(3) 0.7468(2) 0.0278(7) Uani 1 1 d . . . . .
C27 C 0.0780(3) 0.4271(4) 0.7167(3) 0.0354(9) Uani 1 1 d . . . . .
H27 H 0.120152 0.355914 0.703699 0.042 Uiso 1 1 calc R . . . .
C28 C -0.0324(4) 0.4532(4) 0.7050(3) 0.0418(10) Uani 1 1 d . . . . .
H28 H -0.065231 0.400118 0.684023 0.050 Uiso 1 1 calc R . . . .
C29 C -0.0939(4) 0.5558(4) 0.7238(3) 0.0422(10) Uani 1 1 d . . . . .
H29 H -0.169052 0.573810 0.715323 0.051 Uiso 1 1 calc R . . . .
C30 C -0.0468(4) 0.6323(4) 0.7548(3) 0.0440(10) Uani 1 1 d . . . . .
H30 H -0.089910 0.703004 0.768027 0.053 Uiso 1 1 calc R . . . .
C31 C 0.0635(4) 0.6073(3) 0.7670(3) 0.0379(9) Uani 1 1 d . . . . .
H31 H 0.095571 0.660438 0.788667 0.045 Uiso 1 1 calc R . . . .
C32 C 0.2603(3) 0.5143(3) 0.8723(2) 0.0250(7) Uani 1 1 d . . . . .
C33 C 0.3576(3) 0.5439(3) 0.8890(2) 0.0272(7) Uani 1 1 d . . . . .
H33 H 0.427764 0.545961 0.838909 0.033 Uiso 1 1 calc R . . . .
C34 C 0.3527(3) 0.5702(3) 0.9776(3) 0.0316(8) Uani 1 1 d . . . . .
H34 H 0.419433 0.590630 0.987744 0.038 Uiso 1 1 calc R . . . .
C35 C 0.2517(3) 0.5669(3) 1.0516(3) 0.0320(8) Uani 1 1 d . . . . .
H35 H 0.248703 0.584154 1.112614 0.038 Uiso 1 1 calc R . . . .
C36 C 0.1547(3) 0.5381(4) 1.0353(3) 0.0355(9) Uani 1 1 d . . . . .
H36 H 0.084694 0.535837 1.085513 0.043 Uiso 1 1 calc R . . . .
C37 C 0.1587(3) 0.5128(4) 0.9477(3) 0.0348(9) Uani 1 1 d . . . . .
H37 H 0.091096 0.493871 0.937886 0.042 Uiso 1 1 calc R . . . .
C38 C 0.2935(3) 0.6426(3) 0.3397(2) 0.0260(7) Uani 1 1 d . . . . .
C39 C 0.2040(3) 0.6751(3) 0.4223(2) 0.0299(8) Uani 1 1 d . . . . .
C40 C 0.1519(3) 0.7834(3) 0.4329(3) 0.0335(8) Uani 1 1 d . . . . .
H40 H 0.091355 0.803406 0.488789 0.040 Uiso 1 1 calc R . . . .
C41 C 0.1860(4) 0.8630(3) 0.3642(3) 0.0349(8) Uani 1 1 d . . . . .
C42 C 0.2742(4) 0.8307(3) 0.2841(3) 0.0325(8) Uani 1 1 d . . . . .
H42 H 0.299774 0.884084 0.236499 0.039 Uiso 1 1 calc R . . . .
C43 C 0.3272(3) 0.7229(3) 0.2702(2) 0.0263(7) Uani 1 1 d . . . . .
C44 C 0.4213(3) 0.6970(3) 0.1782(3) 0.0332(8) Uani 1 1 d . . . . .
H44A H 0.491853 0.725612 0.177159 0.050 Uiso 1 1 calc GR . . . .
H44B H 0.393390 0.730784 0.126465 0.050 Uiso 1 1 calc GR . . . .
H44C H 0.439316 0.617980 0.171550 0.050 Uiso 1 1 calc GR . . . .
C45 C 0.1296(5) 0.9809(4) 0.3762(4) 0.0511(12) Uani 1 1 d . . . . .
H45A H 0.183061 1.027740 0.335483 0.077 Uiso 1 1 calc GR . . . .
H45B H 0.112375 0.999763 0.441474 0.077 Uiso 1 1 calc GR . . . .
H45C H 0.056840 0.991356 0.359450 0.077 Uiso 1 1 calc GR . . . .
C46 C 0.1637(4) 0.5924(4) 0.5002(3) 0.0446(11) Uani 1 1 d . . . . .
H46A H 0.125793 0.540675 0.478993 0.067 Uiso 1 1 calc GR . . . .
H46B H 0.108038 0.629824 0.554587 0.067 Uiso 1 1 calc GR . . . .
H46C H 0.231231 0.553234 0.517628 0.067 Uiso 1 1 calc GR . . . .
O O 0.1616(5) 0.9547(4) 1.0193(4) 0.111(2) Uani 1 1 d . . . . .
C47 C 0.1893(7) 0.8473(6) 1.0463(5) 0.100(3) Uani 1 1 d . . . . .
H47A H 0.257352 0.838639 1.070347 0.120 Uiso 1 1 calc R . . . .
H47B H 0.208792 0.799684 0.992542 0.120 Uiso 1 1 calc R . . . .
C48 C 0.0843(7) 0.8181(6) 1.1213(6) 0.095(2) Uani 1 1 d . . . . .
H48A H 0.107352 0.765814 1.167934 0.114 Uiso 1 1 calc R . . . .
H48B H 0.033174 0.785743 1.094579 0.114 Uiso 1 1 calc R . . . .
C49 C 0.0237(6) 0.9250(5) 1.1647(5) 0.0771(18) Uani 1 1 d . . . . .
H49A H -0.060670 0.935557 1.170656 0.092 Uiso 1 1 calc R . . . .
H49B H 0.032973 0.928862 1.227293 0.092 Uiso 1 1 calc R . . . .
C50 C 0.0838(7) 1.0084(6) 1.0979(6) 0.100(3) Uani 1 1 d . . . . .
H50A H 0.025492 1.063003 1.078913 0.120 Uiso 1 1 calc R . . . .
H50B H 0.126917 1.046457 1.128217 0.120 Uiso 1 1 calc R . . . .

loop_
_atom_site_aniso_label
_atom_site_aniso_U_11
_atom_site_aniso_U_22
_atom_site_aniso_U_33
_atom_site_aniso_U_23
_atom_site_aniso_U_13
_atom_site_aniso_U_12
Au 0.02193(7) 0.02380(7) 0.02400(7) -0.00016(5) -0.00520(5) -0.00202(4)
Ag 0.02597(14) 0.02289(12) 0.02402(13) -0.00043(10) -0.00425(10) -0.00567(10)
P1 0.0264(5) 0.0235(4) 0.0226(4) 0.0005(3) -0.0068(4) -0.0024(3)
P2 0.0215(4) 0.0308(4) 0.0198(4) -0.0010(3) -0.0017(3) -0.0067(3)
N1 0.0279(16) 0.0216(13) 0.0224(14) -0.0022(11) -0.0051(12) -0.0038(11)
N2 0.0332(17) 0.0241(14) 0.0203(14) -0.0033(11) -0.0087(12) -0.0045(12)
C1 0.0296(18) 0.0208(15) 0.0232(16) -0.0010(13) -0.0084(14) -0.0029(13)
C2 0.0264(17) 0.0211(15) 0.0211(16) 0.0008(13) -0.0022(13) -0.0049(13)
C3 0.0270(19) 0.0282(17) 0.0343(19) -0.0023(15) -0.0105(15) -0.0015(14)
C4 0.029(2) 0.0312(19) 0.041(2) -0.0030(17) -0.0045(17) -0.0007(15)
C5 0.036(2) 0.0303(19) 0.033(2) -0.0073(16) 0.0020(17) 0.0012(16)
C6 0.035(2) 0.0300(18) 0.0259(18) -0.0049(15) -0.0049(15) -0.0034(15)
C7 0.0260(17) 0.0198(15) 0.0239(16) 0.0014(13) -0.0036(13) -0.0019(13)
C8 0.035(2) 0.0311(18) 0.0247(17) 0.0001(14) -0.0086(15) -0.0083(15)
C9 0.032(2) 0.0325(19) 0.0296(18) 0.0022(15) -0.0096(16) -0.0055(15)
C10 0.048(3) 0.046(2) 0.0263(19) 0.0043(17) -0.0147(18) -0.0108(19)
C11 0.074(4) 0.056(3) 0.034(2) -0.001(2) -0.025(2) -0.023(3)
C12 0.099(4) 0.041(2) 0.047(3) 0.001(2) -0.033(3) -0.031(3)
C13 0.071(3) 0.033(2) 0.037(2) 0.0048(18) -0.024(2) -0.017(2)
C14 0.0280(18) 0.0312(18) 0.0248(17) -0.0001(14) -0.0074(14) -0.0063(14)
C15 0.030(2) 0.0323(19) 0.0322(19) 0.0006(16) -0.0054(16) -0.0043(15)
C16 0.036(2) 0.047(2) 0.034(2) -0.0050(18) -0.0008(18) -0.0100(19)
C17 0.047(3) 0.047(2) 0.030(2) 0.0087(18) -0.0063(18) -0.019(2)
C18 0.045(2) 0.034(2) 0.040(2) 0.0091(18) -0.0171(19) -0.0092(18)
C19 0.032(2) 0.0284(18) 0.0308(19) 0.0002(15) -0.0092(16) -0.0036(15)
C20 0.0325(19) 0.0268(17) 0.0226(16) 0.0001(14) -0.0110(14) -0.0090(14)
C21 0.058(3) 0.0269(19) 0.0286(19) -0.0009(16) -0.0123(19) -0.0023(18)
C22 0.071(3) 0.029(2) 0.036(2) 0.0069(17) -0.020(2) -0.012(2)
C23 0.058(3) 0.042(2) 0.031(2) 0.0098(18) -0.012(2) -0.025(2)
C24 0.039(2) 0.044(2) 0.0269(19) 0.0034(17) -0.0068(17) -0.0158(18)
C25 0.0271(18) 0.0318(18) 0.0258(17) 0.0019(14) -0.0078(14) -0.0094(14)
C26 0.0219(17) 0.043(2) 0.0162(15) 0.0013(14) -0.0011(13) -0.0075(15)
C27 0.028(2) 0.050(2) 0.0253(18) -0.0040(17) -0.0044(15) -0.0050(17)
C28 0.028(2) 0.071(3) 0.028(2) 0.000(2) -0.0095(17) -0.011(2)
C29 0.025(2) 0.071(3) 0.028(2) 0.004(2) -0.0079(16) -0.002(2)
C30 0.034(2) 0.051(3) 0.039(2) 0.006(2) -0.0053(18) 0.0023(19)
C31 0.033(2) 0.039(2) 0.038(2) 0.0063(18) -0.0075(17) -0.0041(17)
C32 0.0231(17) 0.0315(17) 0.0187(15) -0.0011(13) -0.0034(13) -0.0049(13)
C33 0.0216(17) 0.0314(17) 0.0247(16) -0.0014(14) -0.0003(13) -0.0055(13)
C34 0.0279(19) 0.038(2) 0.0301(19) -0.0023(16) -0.0075(15) -0.0096(16)
C35 0.030(2) 0.039(2) 0.0249(18) -0.0064(15) -0.0042(15) -0.0068(16)
C36 0.0257(19) 0.053(2) 0.0237(18) -0.0044(17) 0.0012(15) -0.0102(17)
C37 0.0226(18) 0.058(3) 0.0239(18) -0.0020(17) -0.0016(14) -0.0163(17)
C38 0.0229(17) 0.0285(17) 0.0272(17) -0.0036(14) -0.0095(14) -0.0008(13)
C39 0.031(2) 0.0354(19) 0.0216(17) -0.0011(15) -0.0057(14) -0.0039(15)
C40 0.029(2) 0.042(2) 0.0266(18) -0.0084(16) -0.0049(15) 0.0013(16)
C41 0.036(2) 0.0335(19) 0.037(2) -0.0086(17) -0.0163(18) 0.0028(16)
C42 0.036(2) 0.0292(18) 0.0308(19) 0.0033(15) -0.0084(16) -0.0053(15)
C43 0.0250(18) 0.0289(17) 0.0258(17) -0.0005(14) -0.0091(14) -0.0040(14)
C44 0.029(2) 0.037(2) 0.0294(19) -0.0026(16) -0.0015(15) -0.0056(16)
C45 0.058(3) 0.038(2) 0.052(3) -0.015(2) -0.014(2) 0.011(2)
C46 0.045(3) 0.047(2) 0.031(2) 0.0016(18) 0.0016(18) -0.001(2)
O 0.114(5) 0.074(3) 0.098(4) 0.010(3) 0.016(3) 0.017(3)
C47 0.122(7) 0.080(5) 0.065(4) 0.018(4) -0.006(4) 0.023(4)
C48 0.097(6) 0.067(4) 0.092(5) -0.011(4) 0.005(4) 0.006(4)
C49 0.056(4) 0.087(5) 0.074(4) -0.015(4) -0.007(3) 0.008(3)
C50 0.093(6) 0.076(5) 0.105(6) -0.015(4) 0.011(5) -0.016(4)

loop_
_atom_type_symbol
_atom_type_description
_atom_type_scat_dispersion_real
_atom_type_scat_dispersion_imag
_atom_type_scat_source
C C 0.0033 0.0016 'International Tables Vol C Tables 4.2.6.8 and 6.1.1.4'
H H 0.0000 0.0000 'International Tables Vol C Tables 4.2.6.8 and 6.1.1.4'
Ag Ag -0.8971 1.1015 'International Tables Vol C Tables 4.2.6.8 and 6.1.1.4'
Au Au -2.0133 8.8022 'International Tables Vol C Tables 4.2.6.8 and 6.1.1.4'
N N 0.0061 0.0033 'International Tables Vol C Tables 4.2.6.8 and 6.1.1.4'
O O 0.0106 0.0060 'International Tables Vol C Tables 4.2.6.8 and 6.1.1.4'
P P 0.1023 0.0942 'International Tables Vol C Tables 4.2.6.8 and 6.1.1.4'

loop_
_geom_angle_atom_site_label_1
_geom_angle_atom_site_label_2
_geom_angle_atom_site_label_3
_geom_angle
_geom_angle_site_symmetry_1
_geom_angle_site_symmetry_3
_geom_angle_publ_flag
P1 Au Ag 89.15(2) . . ?
C38 Au Ag 95.96(10) . . ?
C38 Au P1 173.80(10) . . ?
Ag Ag Au 102.197(13) 2_666 . ?
P2 Ag Au 100.07(2) 2_666 . ?
P2 Ag Ag 155.08(3) 2_666 2_666 ?
N1 Ag Au 86.53(8) . . ?
N1 Ag Ag 77.99(8) . 2_666 ?
N1 Ag P2 114.56(8) . 2_666 ?
N1 Ag N2 164.18(11) . 2_666 ?
N2 Ag Au 99.72(8) 2_666 . ?
N2 Ag Ag 86.46(8) 2_666 2_666 ?
N2 Ag P2 78.86(8) 2_666 2_666 ?
C7 P1 Au 118.64(11) . . ?
C7 P1 C8 103.47(18) . . ?
C7 P1 C14 104.08(16) . . ?
C8 P1 Au 112.85(12) . . ?
C8 P1 C14 104.20(17) . . ?
C14 P1 Au 112.17(13) . . ?
C25 P2 Ag 97.05(12) . 2_666 ?
C25 P2 C26 103.16(17) . . ?
C25 P2 C32 103.61(16) . . ?
C26 P2 Ag 116.46(11) . 2_666 ?
C26 P2 C32 103.47(16) . . ?
C32 P2 Ag 129.01(12) . 2_666 ?
C1 N1 Ag 131.2(2) . . ?
C1 N1 C2 117.9(3) . . ?
C2 N1 Ag 110.0(2) . . ?
C1 N2 Ag 119.6(2) . 2_666 ?
C1 N2 C20 118.7(3) . . ?
C20 N2 Ag 121.4(2) . 2_666 ?
N1 C1 H1 118.1 . . ?
N2 C1 N1 123.7(3) . . ?
N2 C1 H1 118.1 . . ?
C3 C2 N1 121.2(3) . . ?
C3 C2 C7 119.4(3) . . ?
C7 C2 N1 119.2(3) . . ?
C2 C3 H3 119.8 . . ?
C4 C3 C2 120.4(4) . . ?
C4 C3 H3 119.8 . . ?
C3 C4 H4 119.7 . . ?
C5 C4 C3 120.7(4) . . ?
C5 C4 H4 119.7 . . ?
C4 C5 H5 120.2 . . ?
C4 C5 C6 119.6(4) . . ?
C6 C5 H5 120.2 . . ?
C5 C6 H6 119.6 . . ?
C5 C6 C7 120.7(4) . . ?
C7 C6 H6 119.6 . . ?
C2 C7 P1 117.9(3) . . ?
C6 C7 P1 123.0(3) . . ?
C6 C7 C2 119.0(3) . . ?
C9 C8 P1 119.1(3) . . ?
C9 C8 C13 118.7(4) . . ?
C13 C8 P1 122.1(3) . . ?
C8 C9 H9 119.7 . . ?
C8 C9 C10 120.5(4) . . ?
C10 C9 H9 119.7 . . ?
C9 C10 H10 120.1 . . ?
C11 C10 C9 119.8(4) . . ?
C11 C10 H10 120.1 . . ?
C10 C11 H11 119.8 . . ?
C12 C11 C10 120.3(4) . . ?
C12 C11 H11 119.8 . . ?
C11 C12 H12 119.8 . . ?
C11 C12 C13 120.4(4) . . ?
C13 C12 H12 119.8 . . ?
C8 C13 H13 119.9 . . ?
C12 C13 C8 120.2(4) . . ?
C12 C13 H13 119.9 . . ?
C15 C14 P1 118.9(3) . . ?
C19 C14 P1 122.4(3) . . ?
C19 C14 C15 118.7(3) . . ?
C14 C15 H15 119.5 . . ?
C14 C15 C16 120.9(4) . . ?
C16 C15 H15 119.5 . . ?
C15 C16 H16 120.1 . . ?
C17 C16 C15 119.8(4) . . ?
C17 C16 H16 120.1 . . ?
C16 C17 H17 120.0 . . ?
C16 C17 C18 120.1(4) . . ?
C18 C17 H17 120.0 . . ?
C17 C18 H18 120.2 . . ?
C17 C18 C19 119.6(4) . . ?
C19 C18 H18 120.2 . . ?
C14 C19 C18 120.9(4) . . ?
C14 C19 H19 119.5 . . ?
C18 C19 H19 119.5 . . ?
C21 C20 N2 124.1(3) . . ?
C21 C20 C25 116.6(3) . . ?
C25 C20 N2 119.3(3) . . ?
C20 C21 H21 119.0 . . ?
C22 C21 C20 121.9(4) . . ?
C22 C21 H21 119.0 . . ?
C21 C22 H22 119.4 . . ?
C23 C22 C21 121.1(4) . . ?
C23 C22 H22 119.4 . . ?
C22 C23 H23 120.6 . . ?
C22 C23 C24 118.7(4) . . ?
C24 C23 H23 120.6 . . ?
C23 C24 H24 119.4 . . ?
C23 C24 C25 121.2(4) . . ?
C25 C24 H24 119.4 . . ?
C20 C25 P2 120.2(3) . . ?
C24 C25 P2 119.7(3) . . ?
C24 C25 C20 120.0(3) . . ?
C27 C26 P2 122.4(3) . . ?
C27 C26 C31 119.3(4) . . ?
C31 C26 P2 118.1(3) . . ?
C26 C27 H27 119.6 . . ?
C26 C27 C28 120.7(4) . . ?
C28 C27 H27 119.6 . . ?
C27 C28 H28 120.0 . . ?
C29 C28 C27 120.0(4) . . ?
C29 C28 H28 120.0 . . ?
C28 C29 H29 120.0 . . ?
C28 C29 C30 120.0(4) . . ?
C30 C29 H29 120.0 . . ?
C29 C30 H30 119.6 . . ?
C29 C30 C31 120.7(4) . . ?
C31 C30 H30 119.6 . . ?
C26 C31 H31 120.4 . . ?
C30 C31 C26 119.3(4) . . ?
C30 C31 H31 120.4 . . ?
C33 C32 P2 117.5(3) . . ?
C33 C32 C37 117.9(3) . . ?
C37 C32 P2 124.6(3) . . ?
C32 C33 H33 119.7 . . ?
C34 C33 C32 120.7(3) . . ?
C34 C33 H33 119.7 . . ?
C33 C34 H34 119.7 . . ?
C33 C34 C35 120.6(4) . . ?
C35 C34 H34 119.7 . . ?
C34 C35 H35 120.5 . . ?
C34 C35 C36 118.9(4) . . ?
C36 C35 H35 120.5 . . ?
C35 C36 H36 119.6 . . ?
C37 C36 C35 120.7(4) . . ?
C37 C36 H36 119.6 . . ?
C32 C37 H37 119.4 . . ?
C36 C37 C32 121.2(4) . . ?
C36 C37 H37 119.4 . . ?
C39 C38 Au 119.5(3) . . ?
C43 C38 Au 122.8(3) . . ?
C43 C38 C39 117.6(3) . . ?
C38 C39 C46 120.2(3) . . ?
C40 C39 C38 120.5(3) . . ?
C40 C39 C46 119.3(3) . . ?
C39 C40 H40 119.1 . . ?
C41 C40 C39 121.9(4) . . ?
C41 C40 H40 119.1 . . ?
C40 C41 C45 121.7(4) . . ?
C42 C41 C40 117.3(4) . . ?
C42 C41 C45 121.0(4) . . ?
C41 C42 H42 118.7 . . ?
C41 C42 C43 122.5(3) . . ?
C43 C42 H42 118.7 . . ?
C38 C43 C44 122.1(3) . . ?
C42 C43 C38 120.2(3) . . ?
C42 C43 C44 117.6(3) . . ?
C43 C44 H44A 109.5 . . ?
C43 C44 H44B 109.5 . . ?
C43 C44 H44C 109.5 . . ?
H44A C44 H44B 109.5 . . ?
H44A C44 H44C 109.5 . . ?
H44B C44 H44C 109.5 . . ?
C41 C45 H45A 109.5 . . ?
C41 C45 H45B 109.5 . . ?
C41 C45 H45C 109.5 . . ?
H45A C45 H45B 109.5 . . ?
H45A C45 H45C 109.5 . . ?
H45B C45 H45C 109.5 . . ?
C39 C46 H46A 109.5 . . ?
C39 C46 H46B 109.5 . . ?
C39 C46 H46C 109.5 . . ?
H46A C46 H46B 109.5 . . ?
H46A C46 H46C 109.5 . . ?
H46B C46 H46C 109.5 . . ?
C47 O C50 107.7(6) . . ?
O C47 H47A 110.3 . . ?
O C47 H47B 110.3 . . ?
O C47 C48 106.9(6) . . ?
H47A C47 H47B 108.6 . . ?
C48 C47 H47A 110.3 . . ?
C48 C47 H47B 110.3 . . ?
C47 C48 H48A 111.0 . . ?
C47 C48 H48B 111.0 . . ?
C47 C48 C49 103.9(6) . . ?
H48A C48 H48B 109.0 . . ?
C49 C48 H48A 111.0 . . ?
C49 C48 H48B 111.0 . . ?
C48 C49 H49A 110.9 . . ?
C48 C49 H49B 110.9 . . ?
H49A C49 H49B 109.0 . . ?
C50 C49 C48 104.1(6) . . ?
C50 C49 H49A 110.9 . . ?
C50 C49 H49B 110.9 . . ?
O C50 C49 108.2(6) . . ?
O C50 H50A 110.1 . . ?
O C50 H50B 110.1 . . ?
C49 C50 H50A 110.1 . . ?
C49 C50 H50B 110.1 . . ?
H50A C50 H50B 108.4 . . ?

loop_
_geom_bond_atom_site_label_1
_geom_bond_atom_site_label_2
_geom_bond_distance
_geom_bond_site_symmetry_2
_geom_bond_publ_flag
Au Ag 2.9756(3) . ?
Au P1 2.3110(9) . ?
Au C38 2.057(4) . ?
Ag Ag 2.9009(5) 2_666 ?
Ag P2 2.5934(9) 2_666 ?
Ag N1 2.171(3) . ?
Ag N2 2.186(3) 2_666 ?
P1 C7 1.819(4) . ?
P1 C8 1.826(4) . ?
P1 C14 1.827(4) . ?
P2 C25 1.828(4) . ?
P2 C26 1.829(4) . ?
P2 C32 1.835(4) . ?
N1 C1 1.315(4) . ?
N1 C2 1.417(4) . ?
N2 C1 1.313(5) . ?
N2 C20 1.416(4) . ?
C1 H1 0.9500 . ?
C2 C3 1.392(5) . ?
C2 C7 1.401(5) . ?
C3 H3 0.9500 . ?
C3 C4 1.381(6) . ?
C4 H4 0.9500 . ?
C4 C5 1.368(6) . ?
C5 H5 0.9500 . ?
C5 C6 1.391(6) . ?
C6 H6 0.9500 . ?
C6 C7 1.393(5) . ?
C8 C9 1.387(5) . ?
C8 C13 1.396(5) . ?
C9 H9 0.9500 . ?
C9 C10 1.389(6) . ?
C10 H10 0.9500 . ?
C10 C11 1.379(6) . ?
C11 H11 0.9500 . ?
C11 C12 1.365(6) . ?
C12 H12 0.9500 . ?
C12 C13 1.387(6) . ?
C13 H13 0.9500 . ?
C14 C15 1.383(5) . ?
C14 C19 1.383(5) . ?
C15 H15 0.9500 . ?
C15 C16 1.385(5) . ?
C16 H16 0.9500 . ?
C16 C17 1.378(6) . ?
C17 H17 0.9500 . ?
C17 C18 1.384(7) . ?
C18 H18 0.9500 . ?
C18 C19 1.385(5) . ?
C19 H19 0.9500 . ?
C20 C21 1.402(5) . ?
C20 C25 1.412(5) . ?
C21 H21 0.9500 . ?
C21 C22 1.380(6) . ?
C22 H22 0.9500 . ?
C22 C23 1.373(7) . ?
C23 H23 0.9500 . ?
C23 C24 1.376(6) . ?
C24 H24 0.9500 . ?
C24 C25 1.412(5) . ?
C26 C27 1.372(6) . ?
C26 C31 1.402(6) . ?
C27 H27 0.9500 . ?
C27 C28 1.392(6) . ?
C28 H28 0.9500 . ?
C28 C29 1.372(7) . ?
C29 H29 0.9500 . ?
C29 C30 1.373(7) . ?
C30 H30 0.9500 . ?
C30 C31 1.392(6) . ?
C31 H31 0.9500 . ?
C32 C33 1.396(5) . ?
C32 C37 1.397(5) . ?
C33 H33 0.9500 . ?
C33 C34 1.383(5) . ?
C34 H34 0.9500 . ?
C34 C35 1.384(5) . ?
C35 H35 0.9500 . ?
C35 C36 1.387(5) . ?
C36 H36 0.9500 . ?
C36 C37 1.366(5) . ?
C37 H37 0.9500 . ?
C38 C39 1.411(5) . ?
C38 C43 1.400(5) . ?
C39 C40 1.392(5) . ?
C39 C46 1.512(5) . ?
C40 H40 0.9500 . ?
C40 C41 1.387(6) . ?
C41 C42 1.379(6) . ?
C41 C45 1.515(6) . ?
C42 H42 0.9500 . ?
C42 C43 1.393(5) . ?
C43 C44 1.516(5) . ?
C44 H44A 0.9800 . ?
C44 H44B 0.9800 . ?
C44 H44C 0.9800 . ?
C45 H45A 0.9800 . ?
C45 H45B 0.9800 . ?
C45 H45C 0.9800 . ?
C46 H46A 0.9800 . ?
C46 H46B 0.9800 . ?
C46 H46C 0.9800 . ?
O C47 1.382(8) . ?
O C50 1.404(9) . ?
C47 H47A 0.9900 . ?
C47 H47B 0.9900 . ?
C47 C48 1.493(10) . ?
C48 H48A 0.9900 . ?
C48 H48B 0.9900 . ?
C48 C49 1.506(9) . ?
C49 H49A 0.9900 . ?
C49 H49B 0.9900 . ?
C49 C50 1.499(9) . ?
C50 H50A 0.9900 . ?
C50 H50B 0.9900 . ?
